data_4066086
loop_
_publ_author_name
'Han, Fubin'
'Li, Bangyu'
'Zhang, Yong'
'Wang, Yaorong'
'Shen, Qi'

_publ_section_title
;
 Quinoline Ring C&#x2212;H Bond Activation in
 Bis(3,5-di-tert-butylsalicylidene)-8-aminoquinoline
 Bis(trimethylsilyl)amido Lanthanide Complexes
;
_journal_issue 15
_journal_name_full Organometallics
_journal_page_first 3467
_journal_paper_doi 10.1021/om100282f
_journal_volume 29
_journal_year 2010
_chemical_formula_sum 'C68 H88 N5 O2 Si2 Yb'
_chemical_formula_weight 1236.650
_space_group_IT_number 2
_symmetry_Int_Tables_number 2
_symmetry_space_group_name_Hall '-P 1'
_symmetry_space_group_name_H-M 'P -1'
_audit_creation_date 2009-11-06
_audit_creation_method SHELXL-97
_audit_update_record 2009-11-06
_cell_angle_alpha 106.456(2)
_cell_angle_beta 108.659(2)
_cell_angle_gamma 105.958(2)
_cell_formula_units_Z 2
_cell_length_a 15.375(2)
_cell_length_b 15.447(2)
_cell_length_c 16.379(3)
_cell_volume 3235.9(8)
_refine_ls_R_factor_all 0.122
_cod_data_source_file om100282f_si_001.cif
_cod_data_source_block complex4
_cod_original_cell_volume 3235.9(9)
_cod_original_sg_symbol_Hall -P_1
_cod_database_code 4066086

loop_
_symmetry_equiv_pos_site_id
_symmetry_equiv_pos_as_xyz
1 x,y,z
2 -x,-y,-z

loop_
_atom_site_aniso_label
_atom_site_aniso_U_11
_atom_site_aniso_U_22
_atom_site_aniso_U_33
_atom_site_aniso_U_12
_atom_site_aniso_U_13
_atom_site_aniso_U_23
Yb1 0.0283(3) 0.0276(2) 0.0339(3) 0.01181(18) 0.01460(19) 0.01436(19)
Si1 0.0386(18) 0.044(2) 0.056(2) 0.0194(16) 0.0167(17) 0.0274(17)
Si2 0.055(2) 0.0398(19) 0.053(2) 0.0251(17) 0.0266(18) 0.0166(17)
O1 0.027(4) 0.030(4) 0.041(4) 0.010(3) 0.010(3) 0.009(3)
O2 0.031(4) 0.033(4) 0.043(4) 0.012(3) 0.015(4) 0.018(4)
N1 0.030(5) 0.031(5) 0.036(5) 0.009(4) 0.020(4) 0.014(4)
N2 0.036(5) 0.036(5) 0.040(5) 0.015(4) 0.013(4) 0.018(4)
N3 0.023(4) 0.030(5) 0.034(5) 0.008(4) 0.013(4) 0.012(4)
N4 0.036(5) 0.040(5) 0.039(5) 0.015(4) 0.021(4) 0.019(4)
N5 0.036(5) 0.036(5) 0.048(5) 0.022(4) 0.025(4) 0.025(4)
C1 0.031(6) 0.034(6) 0.029(5) 0.004(5) 0.014(5) 0.009(5)
C2 0.040(7) 0.036(6) 0.031(6) 0.002(5) 0.009(5) 0.013(5)
C3 0.043(7) 0.029(6) 0.041(6) -0.006(5) 0.012(6) 0.015(5)
C4 0.055(8) 0.023(5) 0.043(6) 0.005(5) 0.020(6) 0.020(5)
C5 0.038(6) 0.038(6) 0.034(6) 0.008(5) 0.015(5) 0.012(5)
C6 0.034(6) 0.033(6) 0.032(5) 0.008(5) 0.014(5) 0.013(5)
C7 0.025(5) 0.038(6) 0.042(6) 0.013(5) 0.017(5) 0.015(5)
C8 0.033(6) 0.030(5) 0.033(5) 0.010(5) 0.018(5) 0.014(5)
C9 0.042(7) 0.044(7) 0.055(7) 0.022(6) 0.034(6) 0.025(6)
C10 0.036(6) 0.050(8) 0.056(8) 0.003(6) 0.032(6) 0.018(6)
C11 0.050(8) 0.044(7) 0.046(7) 0.009(6) 0.029(6) 0.023(6)
C12 0.047(7) 0.038(6) 0.031(6) 0.006(5) 0.019(5) 0.019(5)
C13 0.056(8) 0.044(7) 0.052(7) 0.011(6) 0.025(7) 0.034(6)
C14 0.067(9) 0.043(8) 0.061(8) 0.021(7) 0.032(8) 0.034(7)
C15 0.053(8) 0.043(7) 0.053(7) 0.022(6) 0.027(6) 0.028(6)
C16 0.029(5) 0.031(6) 0.030(5) 0.007(4) 0.007(4) 0.011(4)
C17 0.032(6) 0.040(7) 0.045(7) 0.000(5) 0.012(5) 0.019(6)
C18 0.038(7) 0.051(9) 0.07(1) -0.011(6) 0.008(7) 0.027(8)
C19 0.034(7) 0.054(8) 0.055(8) 0.005(6) 0.005(6) 0.026(7)
C20 0.043(8) 0.073(11) 0.057(9) 0.010(7) 0.025(7) 0.022(8)
C21 0.079(11) 0.037(8) 0.060(9) 0.008(7) 0.018(8) 0.024(7)
C22 0.127(11) 0.056(7) 0.141(12) 0.035(7) 0.067(10) 0.054(7)
C23 0.127(11) 0.056(7) 0.141(12) 0.035(7) 0.067(10) 0.054(7)
C24 0.127(11) 0.056(7) 0.141(12) 0.035(7) 0.067(10) 0.054(7)
C25 0.030(6) 0.035(6) 0.028(5) 0.005(5) 0.012(4) 0.010(4)
C26 0.030(6) 0.037(6) 0.037(6) -0.001(5) 0.014(5) 0.014(5)
C27 0.032(7) 0.059(9) 0.057(8) 0.003(6) 0.018(6) 0.028(7)
C28 0.035(7) 0.065(9) 0.053(8) 0.015(6) 0.025(6) 0.026(7)
C29 0.038(7) 0.056(8) 0.048(7) 0.017(6) 0.022(6) 0.026(6)
C30 0.034(6) 0.036(6) 0.030(5) 0.014(5) 0.012(5) 0.012(5)
C31 0.036(6) 0.033(6) 0.033(5) 0.017(5) 0.010(5) 0.012(5)
C32 0.031(5) 0.035(6) 0.033(5) 0.015(5) 0.016(5) 0.018(5)
C33 0.042(6) 0.036(6) 0.050(7) 0.020(5) 0.025(6) 0.024(6)
C34 0.050(8) 0.035(7) 0.055(8) 0.007(6) 0.018(6) 0.030(6)
C35 0.053(8) 0.047(8) 0.038(7) 0.006(6) 0.019(6) 0.019(6)
C36 0.034(6) 0.056(8) 0.039(6) 0.011(6) 0.016(5) 0.026(6)
C37 0.045(8) 0.068(10) 0.053(8) 0.012(7) 0.032(7) 0.032(7)
C38 0.053(8) 0.073(10) 0.061(9) 0.029(8) 0.041(7) 0.033(8)
C39 0.046(7) 0.050(8) 0.059(8) 0.023(6) 0.032(6) 0.031(7)
C40 0.034(6) 0.033(6) 0.029(5) 0.006(5) 0.015(5) 0.014(5)
C41 0.036(7) 0.039(7) 0.047(7) -0.004(5) 0.012(6) 0.021(6)
C42 0.050(9) 0.059(10) 0.07(1) -0.008(7) 0.022(8) 0.026(8)
C43 0.066(10) 0.038(7) 0.058(8) 0.009(7) 0.027(8) 0.017(6)
C44 0.074(11) 0.042(8) 0.059(9) 0.007(7) 0.014(8) 0.029(7)
C45 0.033(7) 0.114(15) 0.083(12) 0.020(9) 0.035(8) 0.043(11)
C49 0.056(9) 0.060(9) 0.046(8) 0.014(7) 0.010(7) 0.029(7)
C50 0.050(8) 0.07(1) 0.089(11) 0.042(8) 0.029(8) 0.045(9)
C51 0.031(7) 0.085(12) 0.085(11) 0.017(7) 0.025(8) 0.043(10)
C52 0.080(11) 0.043(8) 0.045(7) 0.023(7) 0.024(7) 0.013(6)
C53 0.124(17) 0.095(14) 0.085(13) 0.087(14) 0.058(12) 0.033(11)
C54 0.102(14) 0.032(7) 0.071(10) 0.023(8) 0.033(10) 0.011(7)

loop_
_atom_site_label
_atom_site_type_symbol
_atom_site_fract_x
_atom_site_fract_y
_atom_site_fract_z
_atom_site_occupancy
_atom_site_symmetry_multiplicity
_atom_site_Wyckoff_symbol
_atom_site_calc_flag
_atom_site_thermal_displace_type
_atom_site_U_iso_or_equiv
Yb1 Yb -0.0798(0) 0.5937(0) 0.2501(0) 1.000 2 i d Uani 0.02900(15)
Si1 Si -0.2733(3) 0.6599(3) 0.1496(3) 1.000 2 i d Uani 0.0451(8)
Si2 Si -0.1312(3) 0.7944(3) 0.3501(3) 1.000 2 i d Uani 0.0477(9)
O1 O -0.1909(6) 0.4451(6) 0.1530(5) 1.000 2 i d Uani 0.0354(17)
O2 O 0.0744(6) 0.6955(6) 0.3472(5) 1.000 2 i d Uani 0.0354(17)
N1 N -0.0034(7) 0.5127(7) 0.1584(6) 1.000 2 i d Uani 0.0311(19)
N2 N -0.0178(7) 0.6804(7) 0.1545(7) 1.000 2 i d Uani 0.037(2)
N3 N -0.0064(6) 0.5098(7) 0.3392(6) 1.000 2 i d Uani 0.0295(19)
N4 N -0.1661(7) 0.5375(7) 0.3486(7) 1.000 2 i d Uani 0.036(2)
N5 N -0.1692(7) 0.6906(7) 0.2501(7) 1.000 2 i d Uani 0.034(2)
C1 C -0.1897(8) 0.3566(8) 0.1307(7) 1.000 2 i d Uani 0.034(2)
C2 C -0.2775(9) 0.2689(9) 0.0986(8) 1.000 2 i d Uani 0.041(3)
C3 C -0.262(1) 0.1824(9) 0.0900(8) 1.000 2 i d Uani 0.044(3)
H3 H -0.3175 0.1258 0.0746 1.000 2 i calc Uiso 0.05300
C4 C -0.1724(10) 0.1723(8) 0.1021(9) 1.000 2 i d Uani 0.042(3)
C5 C -0.0932(9) 0.2530(9) 0.1174(8) 1.000 2 i d Uani 0.040(3)
H5 H -0.0336 0.2470 0.1186 1.000 2 i calc Uiso 0.04800
C6 C -0.1004(9) 0.3443(8) 0.1313(8) 1.000 2 i d Uani 0.034(2)
C7 C -0.0193(8) 0.4199(9) 0.1332(8) 1.000 2 i d Uani 0.035(2)
H7 H 0.0266 0.4003 0.1146 1.000 2 i calc Uiso 0.04200
C8 C 0.0696(8) 0.5746(8) 0.1415(7) 1.000 2 i d Uani 0.032(2)
C9 C 0.1491(9) 0.5580(9) 0.1297(9) 1.000 2 i d Uani 0.041(3)
H9 H 0.1602 0.5031 0.1365 1.000 2 i calc Uiso 0.04900
C10 C 0.213(1) 0.6205(10) 0.1082(9) 1.000 2 i d Uani 0.048(3)
H10 H 0.2666 0.6071 0.1005 1.000 2 i calc Uiso 0.05800
C11 C 0.1996(10) 0.7019(10) 0.0978(9) 1.000 2 i d Uani 0.045(3)
H11 H 0.2428 0.7430 0.0820 1.000 2 i calc Uiso 0.05400
C12 C 0.1219(10) 0.7225(9) 0.1110(8) 1.000 2 i d Uani 0.040(3)
C13 C 0.1025(11) 0.8055(10) 0.1016(9) 1.000 2 i d Uani 0.049(3)
H13 H 0.1420 0.8482 0.0842 1.000 2 i calc Uiso 0.05900
C14 C 0.0272(12) 0.8215(10) 0.1182(10) 1.000 2 i d Uani 0.053(3)
H14 H 0.0128 0.8747 0.1103 1.000 2 i calc Uiso 0.06300
C15 C -0.0313(10) 0.7599(10) 0.1475(9) 1.000 2 i d Uani 0.045(3)
H15 H -0.0808 0.7756 0.1623 1.000 2 i calc Uiso 0.05400
C16 C 0.0569(8) 0.6611(8) 0.1356(7) 1.000 2 i d Uani 0.033(2)
C17 C -0.3814(9) 0.2713(9) 0.0728(9) 1.000 2 i d Uani 0.044(3)
C18 C -0.465(1) 0.1654(11) 0.0303(11) 1.000 2 i d Uani 0.064(4)
H18A H -0.5303 0.1681 0.0083 1.000 2 i calc Uiso 0.09500
H18B H -0.4573 0.1394 0.0784 1.000 2 i calc Uiso 0.09500
H18C H -0.4592 0.1229 -0.0222 1.000 2 i calc Uiso 0.09500
C19 C -0.4019(10) 0.3116(11) -0.0033(10) 1.000 2 i d Uani 0.054(4)
H19A H -0.3482 0.3752 0.0187 1.000 2 i calc Uiso 0.08100
H19B H -0.4650 0.3189 -0.0167 1.000 2 i calc Uiso 0.08100
H19C H -0.4055 0.2661 -0.0603 1.000 2 i calc Uiso 0.08100
C20 C -0.3881(11) 0.3338(12) 0.1588(10) 1.000 2 i d Uani 0.062(4)
H20A H -0.3295 0.3958 0.1932 1.000 2 i calc Uiso 0.09200
H20B H -0.3909 0.2989 0.1993 1.000 2 i calc Uiso 0.09200
H20C H -0.4481 0.3466 0.1389 1.000 2 i calc Uiso 0.09200
C21 C -0.1633(14) 0.0742(11) 0.0964(11) 1.000 2 i d Uani 0.064(4)
C22 C -0.1513(19) 0.0675(14) 0.1901(17) 1.000 2 i d Uani 0.102(4)
H22A H -0.1615 0.0006 0.1837 1.000 2 i calc Uiso 0.15300
H22B H -0.2004 0.0851 0.2081 1.000 2 i calc Uiso 0.15300
H22C H -0.0843 0.1124 0.2383 1.000 2 i calc Uiso 0.15300
C23 C -0.2600(18) -0.0159(14) 0.0190(17) 1.000 2 i d Uani 0.102(4)
H23A H -0.3017 0.0059 -0.0216 1.000 2 i calc Uiso 0.15300
H23B H -0.2966 -0.0472 0.0485 1.000 2 i calc Uiso 0.15300
H23C H -0.2421 -0.0629 -0.0183 1.000 2 i calc Uiso 0.15300
C24 C -0.0765(18) 0.0632(14) 0.0784(18) 1.000 2 i d Uani 0.102(4)
H24A H -0.0725 0.0847 0.0291 1.000 2 i calc Uiso 0.15300
H24B H -0.0859 -0.0054 0.0588 1.000 2 i calc Uiso 0.15300
H24C H -0.0149 0.1032 0.1358 1.000 2 i calc Uiso 0.15300
C25 C 0.1609(8) 0.6880(8) 0.3711(7) 1.000 2 i d Uani 0.034(2)
C26 C 0.2543(9) 0.7702(9) 0.4046(8) 1.000 2 i d Uani 0.039(3)
C27 C 0.3378(10) 0.7530(11) 0.4158(10) 1.000 2 i d Uani 0.052(4)
H27 H 0.3976 0.8072 0.4359 1.000 2 i calc Uiso 0.06300
C28 C 0.3423(10) 0.6620(11) 0.400(1) 1.000 2 i d Uani 0.050(3)
C29 C 0.2566(9) 0.5841(11) 0.3810(9) 1.000 2 i d Uani 0.046(3)
H29 H 0.2595 0.5232 0.3775 1.000 2 i calc Uiso 0.05500
C30 C 0.1659(9) 0.5950(9) 0.3671(7) 1.000 2 i d Uani 0.034(2)
C31 C 0.0852(9) 0.5181(9) 0.3650(8) 1.000 2 i d Uani 0.035(2)
H31 H 0.1007 0.4702 0.3841 1.000 2 i calc Uiso 0.04200
C32 C -0.0712(8) 0.4391(8) 0.3572(7) 1.000 2 i d Uani 0.031(2)
C33 C -0.0608(9) 0.3562(9) 0.3661(9) 1.000 2 i d Uani 0.038(3)
H33 H -0.0094 0.3397 0.3563 1.000 2 i calc Uiso 0.04600
C34 C -0.1265(10) 0.2958(9) 0.3898(9) 1.000 2 i d Uani 0.048(3)
H34 H -0.1183 0.2396 0.3960 1.000 2 i calc Uiso 0.05700
C35 C -0.2017(11) 0.3177(10) 0.4038(9) 1.000 2 i d Uani 0.049(3)
H35 H -0.2443 0.2772 0.4206 1.000 2 i calc Uiso 0.05900
C36 C -0.2160(9) 0.3992(10) 0.3934(8) 1.000 2 i d Uani 0.043(3)
C37 C -0.2925(10) 0.4290(11) 0.4067(10) 1.000 2 i d Uani 0.053(4)
H37 H -0.3350 0.3935 0.4269 1.000 2 i calc Uiso 0.06400
C38 C -0.3049(11) 0.5059(12) 0.3912(10) 1.000 2 i d Uani 0.055(4)
H38 H -0.3548 0.5253 0.4012 1.000 2 i calc Uiso 0.06600
C39 C -0.2413(10) 0.5576(10) 0.3595(10) 1.000 2 i d Uani 0.046(3)
H39 H -0.2530 0.6093 0.3453 1.000 2 i calc Uiso 0.05500
C40 C -0.1524(8) 0.4596(8) 0.3666(7) 1.000 2 i d Uani 0.033(2)
C41 C 0.2606(9) 0.8767(10) 0.4361(9) 1.000 2 i d Uani 0.047(3)
C42 C 0.3694(11) 0.9532(12) 0.4798(12) 1.000 2 i d Uani 0.068(5)
H42A H 0.3711 1.0191 0.5031 1.000 2 i calc Uiso 0.10200
H42B H 0.3948 0.9460 0.4322 1.000 2 i calc Uiso 0.10200
H42C H 0.4109 0.9427 0.5316 1.000 2 i calc Uiso 0.10200
C43 C 0.2196(12) 0.8976(10) 0.5085(10) 1.000 2 i d Uani 0.057(4)
H43A H 0.1483 0.8570 0.4795 1.000 2 i calc Uiso 0.08600
H43B H 0.2306 0.9667 0.5321 1.000 2 i calc Uiso 0.08600
H43C H 0.2537 0.8827 0.5603 1.000 2 i calc Uiso 0.08600
C44 C 0.1995(13) 0.8903(11) 0.3486(11) 1.000 2 i d Uani 0.064(4)
H44A H 0.1290 0.8487 0.3242 1.000 2 i calc Uiso 0.09600
H44B H 0.2227 0.8719 0.3004 1.000 2 i calc Uiso 0.09600
H44C H 0.2084 0.9587 0.3665 1.000 2 i calc Uiso 0.09600
C45 C 0.4378(11) 0.6472(15) 0.4065(13) 1.000 2 i d Uani 0.075(5)
C46 C 0.474(4) 0.683(4) 0.340(3) 0.500 2 i d Uiso 0.104(6)
H46A H 0.5327 0.6704 0.3419 0.500 2 i calc Uiso 0.15600
H46B H 0.4899 0.7528 0.3593 0.500 2 i calc Uiso 0.15600
H46C H 0.4208 0.6473 0.2758 0.500 2 i calc Uiso 0.15600
C46' C 0.429(4) 0.604(4) 0.306(3) 0.500 2 i d Uiso 0.104(6)
H46D H 0.4336 0.6546 0.2810 0.500 2 i calc Uiso 0.15600
H46E H 0.3650 0.5487 0.2660 0.500 2 i calc Uiso 0.15600
H46F H 0.4829 0.5829 0.3073 0.500 2 i calc Uiso 0.15600
C47 C 0.423(4) 0.540(4) 0.387(4) 0.500 2 i d Uiso 0.104(6)
H47A H 0.3750 0.4979 0.3224 0.500 2 i calc Uiso 0.15600
H47B H 0.3988 0.5201 0.4295 0.500 2 i calc Uiso 0.15600
H47C H 0.4869 0.5344 0.3976 0.500 2 i calc Uiso 0.15600
C47' C 0.467(4) 0.593(4) 0.470(3) 0.500 2 i d Uiso 0.104(6)
H47D H 0.4279 0.5229 0.4343 0.500 2 i calc Uiso 0.15600
H47E H 0.4543 0.6162 0.5244 0.500 2 i calc Uiso 0.15600
H47F H 0.5379 0.6067 0.4900 0.500 2 i calc Uiso 0.15600
C48 C 0.521(4) 0.706(4) 0.508(3) 0.500 2 i d Uiso 0.104(6)
H48A H 0.5706 0.6774 0.5178 0.500 2 i calc Uiso 0.15600
H48B H 0.4924 0.7036 0.5526 0.500 2 i calc Uiso 0.15600
H48C H 0.5535 0.7741 0.5182 0.500 2 i calc Uiso 0.15600
C48' C 0.526(3) 0.746(2) 0.454(3) 0.500 2 i d Uiso 0.104(6)
H48D H 0.5876 0.7358 0.4622 0.500 2 i calc Uiso 0.15600
H48E H 0.5312 0.7828 0.5154 0.500 2 i calc Uiso 0.15600
H48F H 0.5173 0.7831 0.4154 0.500 2 i calc Uiso 0.15600
C49 C -0.2694(11) 0.5789(11) 0.0409(10) 1.000 2 i d Uani 0.058(4)
H49A H -0.2243 0.6191 0.0235 1.000 2 i calc Uiso 0.08700
H49B H -0.3362 0.5458 -0.0107 1.000 2 i calc Uiso 0.08700
H49C H -0.2458 0.5301 0.0544 1.000 2 i calc Uiso 0.08700
C50 C -0.2867(11) 0.7691(12) 0.1258(12) 1.000 2 i d Uani 0.063(4)
H50A H -0.2924 0.8125 0.1779 1.000 2 i calc Uiso 0.09400
H50B H -0.3463 0.7464 0.0679 1.000 2 i calc Uiso 0.09400
H50C H -0.2282 0.8046 0.1195 1.000 2 i calc Uiso 0.09400
C51 C -0.3931(10) 0.5886(13) 0.1519(12) 1.000 2 i d Uani 0.066(4)
H51A H -0.4160 0.5190 0.1137 1.000 2 i calc Uiso 0.10000
H51B H -0.4440 0.6118 0.1268 1.000 2 i calc Uiso 0.10000
H51C H -0.3809 0.5984 0.2164 1.000 2 i calc Uiso 0.10000
C52 C -0.0539(13) 0.7847(11) 0.4602(10) 1.000 2 i d Uani 0.058(4)
H52A H -0.0981 0.7440 0.4782 1.000 2 i calc Uiso 0.08700
H52B H -0.0152 0.8499 0.5110 1.000 2 i calc Uiso 0.08700
H52C H -0.0089 0.7550 0.4480 1.000 2 i calc Uiso 0.08700
C53 C -0.2368(16) 0.8184(15) 0.3744(14) 1.000 2 i d Uani 0.088(6)
H53A H -0.2749 0.8346 0.3255 1.000 2 i calc Uiso 0.13200
H53B H -0.2090 0.8731 0.4352 1.000 2 i calc Uiso 0.13200
H53C H -0.2805 0.7599 0.3748 1.000 2 i calc Uiso 0.13200
C54 C -0.0558(15) 0.9112(10) 0.3484(12) 1.000 2 i d Uani 0.073(5)
H54A H 0.0042 0.9072 0.3432 1.000 2 i calc Uiso 0.10900
H54B H -0.0370 0.9664 0.4063 1.000 2 i calc Uiso 0.10900
H54C H -0.0955 0.9206 0.2948 1.000 2 i calc Uiso 0.10900
C55 C 0.7943(17) 0.7584(15) 0.7903(15) 1.000 2 i d Uiso 0.091(6)
C56 C 0.7976(17) 0.8509(15) 0.7872(16) 1.000 2 i d Uiso 0.098(7)
H56 H 0.7904 0.8943 0.8355 1.000 2 i calc Uiso 0.11800
C57 C 0.811(2) 0.881(2) 0.7193(18) 1.000 2 i d Uiso 0.14(1)
H57 H 0.8093 0.9414 0.7195 1.000 2 i calc Uiso 0.16800
C58 C 0.826(2) 0.8195(18) 0.6503(19) 1.000 2 i d Uiso 0.125(9)
H58 H 0.8370 0.8387 0.6037 1.000 2 i calc Uiso 0.15000
C59 C 0.824(2) 0.7305(19) 0.6504(18) 1.000 2 i d Uiso 0.120(9)
H59 H 0.8263 0.6852 0.5996 1.000 2 i calc Uiso 0.14400
C60 C 0.820(2) 0.7068(19) 0.7237(16) 1.000 2 i d Uiso 0.118(8)
H60 H 0.8343 0.6530 0.7292 1.000 2 i calc Uiso 0.14100
C61 C 0.792(3) 0.724(3) 0.869(2) 1.000 2 i d Uiso 0.186(15)
H61A H 0.7341 0.7260 0.8798 1.000 2 i calc Uiso 0.27900
H61B H 0.8526 0.7664 0.9263 1.000 2 i calc Uiso 0.27900
H61C H 0.7874 0.6565 0.8499 1.000 2 i calc Uiso 0.27900
C62 C 0.5049(18) 0.9387(19) 0.7476(19) 1.000 2 i d Uiso 0.122(9)
C63 C 0.4221(19) 0.9457(17) 0.7583(18) 1.000 2 i d Uiso 0.117(8)
H63 H 0.3772 0.8958 0.7648 1.000 2 i calc Uiso 0.14000
C64 C 0.4087(15) 1.0312(14) 0.7591(14) 1.000 2 i d Uiso 0.082(5)
H64 H 0.3512 1.0364 0.7649 1.000 2 i calc Uiso 0.09800
C65 C 0.4724(18) 1.1107(18) 0.7519(18) 1.000 2 i d Uiso 0.121(9)
H65 H 0.4615 1.1676 0.7519 1.000 2 i calc Uiso 0.14600
C66 C 0.554(2) 1.0925(19) 0.7449(18) 1.000 2 i d Uiso 0.120(8)
H66 H 0.6020 1.1444 0.7430 1.000 2 i calc Uiso 0.14300
C67 C 0.5782(18) 1.0114(16) 0.7402(17) 1.000 2 i d Uiso 0.107(7)
H67 H 0.6348 1.0054 0.7332 1.000 2 i calc Uiso 0.12800
C68 C 0.529(3) 0.850(2) 0.736(2) 1.000 2 i d Uiso 0.164(13)
H68A H 0.4922 0.8086 0.7584 1.000 2 i calc Uiso 0.24600
H68B H 0.6006 0.8712 0.7724 1.000 2 i calc Uiso 0.24600
H68C H 0.5108 0.8140 0.6700 1.000 2 i calc Uiso 0.24600

loop_
_atom_type_symbol
_atom_type_radius_bond
Yb 1.200
Si 1.200
O 1.200
N 1.200
C 1.200
H 1.200

loop_
_geom_angle_atom_site_label_1
_geom_angle_atom_site_label_2
_geom_angle_atom_site_label_3
_geom_angle
_geom_angle_publ_flag
O2 Yb1 O1 150.6(3) no
O2 Yb1 N5 104.6(3) no
O1 Yb1 N5 104.8(3) no
O2 Yb1 N3 72.8(3) no
O1 Yb1 N3 83.8(3) no
N5 Yb1 N3 142.5(3) no
O2 Yb1 N1 84.6(3) no
O1 Yb1 N1 72.2(3) no
N5 Yb1 N1 142.2(3) no
N3 Yb1 N1 75.3(3) no
O2 Yb1 N2 75.6(3) no
O1 Yb1 N2 108.4(3) no
N5 Yb1 N2 82.4(3) no
N3 Yb1 N2 130.2(3) no
N1 Yb1 N2 64.2(3) no
O2 Yb1 N4 107.4(3) no
O1 Yb1 N4 76.5(3) no
N5 Yb1 N4 82.5(3) no
N3 Yb1 N4 63.8(3) no
N1 Yb1 N4 130.4(3) no
N2 Yb1 N4 164.9(3) no
O2 Yb1 Si1 125.6(2) no
O1 Yb1 Si1 83.0(2) no
N5 Yb1 Si1 25.4(3) no
N3 Yb1 Si1 152.6(2) no
N1 Yb1 Si1 122.6(2) no
N2 Yb1 Si1 76.9(2) no
N4 Yb1 Si1 89.8(2) no
O2 Yb1 Si2 82.8(2) no
O1 Yb1 Si2 125.8(2) no
N5 Yb1 Si2 25.3(3) no
N3 Yb1 Si2 123.3(2) no
N1 Yb1 Si2 152.4(2) no
N2 Yb1 Si2 88.9(2) no
N4 Yb1 Si2 76.9(2) no
Si1 Yb1 Si2 50.72(9) no
N5 Si1 C50 113.9(6) no
N5 Si1 C51 112.2(6) no
C50 Si1 C51 107.5(7) no
N5 Si1 C49 111.3(6) no
C50 Si1 C49 105.1(7) no
C51 Si1 C49 106.3(8) no
N5 Si1 Yb1 35.0(3) no
C50 Si1 Yb1 137.5(5) no
C51 Si1 Yb1 111.9(5) no
C49 Si1 Yb1 78.6(5) no
N5 Si2 C54 113.7(6) no
N5 Si2 C52 111.6(6) no
C54 Si2 C52 107.6(8) no
N5 Si2 C53 114.9(8) no
C54 Si2 C53 104.7(9) no
C52 Si2 C53 103.6(8) no
N5 Si2 Yb1 34.6(3) no
C54 Si2 Yb1 113.5(6) no
C52 Si2 Yb1 79.7(5) no
C53 Si2 Yb1 138.7(7) no
C1 O1 Yb1 134.5(7) no
C25 O2 Yb1 134.5(7) no
C7 N1 C8 119.2(9) no
C7 N1 Yb1 123.8(7) no
C8 N1 Yb1 116.6(7) no
C15 N2 C16 118.(1) no
C15 N2 Yb1 123.8(8) no
C16 N2 Yb1 115.2(7) no
C31 N3 C32 117.(1) no
C31 N3 Yb1 124.9(8) no
C32 N3 Yb1 117.9(6) no
C39 N4 C40 117.2(10) no
C39 N4 Yb1 125.1(8) no
C40 N4 Yb1 114.9(7) no
Si1 N5 Si2 120.3(6) no
Si1 N5 Yb1 119.6(5) no
Si2 N5 Yb1 120.1(5) no
O1 C1 C6 119.9(10) no
O1 C1 C2 122.5(11) no
C6 C1 C2 117.4(11) no
C3 C2 C1 116.0(12) no
C3 C2 C17 122.8(11) no
C1 C2 C17 121.2(11) no
C4 C3 C2 126.1(11) no
C4 C3 H3 117.00 no
C2 C3 H3 117.00 no
C5 C4 C3 117.0(11) no
C5 C4 C21 121.8(14) no
C3 C4 C21 121.2(12) no
C4 C5 C6 120.6(12) no
C4 C5 H5 119.70 no
C6 C5 H5 119.70 no
C5 C6 C1 121.3(10) no
C5 C6 C7 116.1(11) no
C1 C6 C7 122.1(11) no
N1 C7 C6 126.1(10) no
N1 C7 H7 116.90 no
C6 C7 H7 116.90 no
C9 C8 N1 126.1(10) no
C9 C8 C16 118.4(10) no
N1 C8 C16 115.6(10) no
C8 C9 C10 121.5(12) no
C8 C9 H9 119.30 no
C10 C9 H9 119.30 no
C11 C10 C9 121.2(12) no
C11 C10 H10 119.40 no
C9 C10 H10 119.40 no
C10 C11 C12 119.3(11) no
C10 C11 H11 120.40 no
C12 C11 H11 120.40 no
C11 C12 C16 120.6(12) no
C11 C12 C13 123.1(11) no
C16 C12 C13 116.4(12) no
C14 C13 C12 119.1(11) no
C14 C13 H13 120.50 no
C12 C13 H13 120.50 no
C13 C14 C15 121.4(13) no
C13 C14 H14 119.30 no
C15 C14 H14 119.30 no
N2 C15 C14 121.6(13) no
N2 C15 H15 119.20 no
C14 C15 H15 119.20 no
N2 C16 C12 123.4(11) no
N2 C16 C8 117.6(10) no
C12 C16 C8 119.0(11) no
C20 C17 C19 111.0(13) no
C20 C17 C2 111.1(11) no
C19 C17 C2 108.4(10) no
C20 C17 C18 108.0(12) no
C19 C17 C18 107.2(11) no
C2 C17 C18 111.1(12) no
C17 C18 H18A 109.50 no
C17 C18 H18B 109.50 no
H18A C18 H18B 109.50 no
C17 C18 H18C 109.50 no
H18A C18 H18C 109.50 no
H18B C18 H18C 109.50 no
C17 C19 H19A 109.50 no
C17 C19 H19B 109.50 no
H19A C19 H19B 109.50 no
C17 C19 H19C 109.50 no
H19A C19 H19C 109.50 no
H19B C19 H19C 109.50 no
C17 C20 H20A 109.50 no
C17 C20 H20B 109.50 no
H20A C20 H20B 109.50 no
C17 C20 H20C 109.50 no
H20A C20 H20C 109.50 no
H20B C20 H20C 109.50 no
C24 C21 C22 108.3(17) no
C24 C21 C4 114.5(13) no
C22 C21 C4 107.7(14) no
C24 C21 C23 107.8(17) no
C22 C21 C23 106.6(15) no
C4 C21 C23 111.7(14) no
C21 C22 H22A 109.50 no
C21 C22 H22B 109.50 no
H22A C22 H22B 109.50 no
C21 C22 H22C 109.50 no
H22A C22 H22C 109.50 no
H22B C22 H22C 109.50 no
C21 C23 H23A 109.50 no
C21 C23 H23B 109.50 no
H23A C23 H23B 109.50 no
C21 C23 H23C 109.50 no
H23A C23 H23C 109.50 no
H23B C23 H23C 109.50 no
C21 C24 H24A 109.50 no
C21 C24 H24B 109.50 no
H24A C24 H24B 109.50 no
C21 C24 H24C 109.50 no
H24A C24 H24C 109.50 no
H24B C24 H24C 109.50 no
O2 C25 C26 122.9(11) no
O2 C25 C30 120.1(10) no
C26 C25 C30 117.0(11) no
C27 C26 C25 118.7(12) no
C27 C26 C41 120.5(11) no
C25 C26 C41 120.6(11) no
C26 C27 C28 125.2(12) no
C26 C27 H27 117.40 no
C28 C27 H27 117.40 no
C27 C28 C29 117.2(13) no
C27 C28 C45 122.0(13) no
C29 C28 C45 120.8(15) no
C28 C29 C30 121.1(13) no
C28 C29 H29 119.50 no
C30 C29 H29 119.50 no
C29 C30 C25 119.6(11) no
C29 C30 C31 118.3(11) no
C25 C30 C31 121.3(10) no
N3 C31 C30 125.5(11) no
N3 C31 H31 117.20 no
C30 C31 H31 117.20 no
C33 C32 C40 119.1(10) no
C33 C32 N3 126.2(10) no
C40 C32 N3 114.6(9) no
C32 C33 C34 120.4(12) no
C32 C33 H33 119.80 no
C34 C33 H33 119.80 no
C35 C34 C33 120.9(12) no
C35 C34 H34 119.50 no
C33 C34 H34 119.50 no
C34 C35 C36 120.3(12) no
C34 C35 H35 119.80 no
C36 C35 H35 119.80 no
C35 C36 C40 119.8(12) no
C35 C36 C37 124.9(12) no
C40 C36 C37 115.3(12) no
C38 C37 C36 121.7(12) no
C38 C37 H37 119.10 no
C36 C37 H37 119.10 no
C37 C38 C39 118.4(13) no
C37 C38 H38 120.80 no
C39 C38 H38 120.80 no
N4 C39 C38 124.0(13) no
N4 C39 H39 118.00 no
C38 C39 H39 118.00 no
N4 C40 C32 117.7(9) no
N4 C40 C36 123.1(11) no
C32 C40 C36 119.2(11) no
C43 C41 C42 108.0(12) no
C43 C41 C26 110.8(10) no
C42 C41 C26 111.8(13) no
C43 C41 C44 109.8(13) no
C42 C41 C44 107.6(11) no
C26 C41 C44 108.8(11) no
C41 C42 H42A 109.50 no
C41 C42 H42B 109.50 no
H42A C42 H42B 109.50 no
C41 C42 H42C 109.50 no
H42A C42 H42C 109.50 no
H42B C42 H42C 109.50 no
C41 C43 H43A 109.50 no
C41 C43 H43B 109.50 no
H43A C43 H43B 109.50 no
C41 C43 H43C 109.50 no
H43A C43 H43C 109.50 no
H43B C43 H43C 109.50 no
C41 C44 H44A 109.50 no
C41 C44 H44B 109.50 no
H44A C44 H44B 109.50 no
C41 C44 H44C 109.50 no
H44A C44 H44C 109.50 no
H44B C44 H44C 109.50 no
C48' C45 C28 110.(2) no
C48' C45 C47 136.(3) no
C28 C45 C47 112.(2) no
C48' C45 C46 65.(3) no
C28 C45 C46 110.(2) no
C47 C45 C46 112.(3) no
C48' C45 C46' 104.(3) no
C28 C45 C46' 108.(2) no
C47 C45 C46' 76.(3) no
C46 C45 C46' 41.(2) no
C48' C45 C47' 104.(3) no
C28 C45 C47' 113.(2) no
C47 C45 C47' 46.(2) no
C46 C45 C47' 137.(3) no
C46' C45 C47' 117.(3) no
C48' C45 C48 47.(2) no
C28 C45 C48 111.(2) no
C47 C45 C48 104.(3) no
C46 C45 C48 109.(3) no
C46' C45 C48 138.(3) no
C47' C45 C48 60.(3) no
C45 C46 H46A 109.50 no
C45 C46 H46B 109.50 no
C45 C46 H46C 109.50 no
C45 C46' H46D 109.50 no
C45 C46' H46E 109.50 no
H46D C46' H46E 109.50 no
C45 C46' H46F 109.50 no
H46D C46' H46F 109.50 no
H46E C46' H46F 109.50 no
C45 C47 H47A 109.50 no
C45 C47 H47B 109.50 no
C45 C47 H47C 109.50 no
C45 C47' H47D 109.50 no
C45 C47' H47E 109.50 no
H47D C47' H47E 109.50 no
C45 C47' H47F 109.50 no
H47D C47' H47F 109.50 no
H47E C47' H47F 109.50 no
C45 C48 H48A 109.50 no
C45 C48 H48B 109.50 no
C45 C48 H48C 109.50 no
C45 C48' H48D 109.50 no
C45 C48' H48E 109.50 no
H48D C48' H48E 109.50 no
C45 C48' H48F 109.50 no
H48D C48' H48F 109.50 no
H48E C48' H48F 109.50 no
Si1 C49 H49A 109.50 no
Si1 C49 H49B 109.50 no
H49A C49 H49B 109.50 no
Si1 C49 H49C 109.50 no
H49A C49 H49C 109.50 no
H49B C49 H49C 109.50 no
Si1 C50 H50A 109.50 no
Si1 C50 H50B 109.50 no
H50A C50 H50B 109.50 no
Si1 C50 H50C 109.50 no
H50A C50 H50C 109.50 no
H50B C50 H50C 109.50 no
Si1 C51 H51A 109.50 no
Si1 C51 H51B 109.50 no
H51A C51 H51B 109.50 no
Si1 C51 H51C 109.50 no
H51A C51 H51C 109.50 no
H51B C51 H51C 109.50 no
Si2 C52 H52A 109.50 no
Si2 C52 H52B 109.50 no
H52A C52 H52B 109.50 no
Si2 C52 H52C 109.50 no
H52A C52 H52C 109.50 no
H52B C52 H52C 109.50 no
Si2 C53 H53A 109.50 no
Si2 C53 H53B 109.50 no
H53A C53 H53B 109.50 no
Si2 C53 H53C 109.50 no
H53A C53 H53C 109.50 no
H53B C53 H53C 109.50 no
Si2 C54 H54A 109.50 no
Si2 C54 H54B 109.50 no
H54A C54 H54B 109.50 no
Si2 C54 H54C 109.50 no
H54A C54 H54C 109.50 no
H54B C54 H54C 109.50 no
C60 C55 C56 112.(2) no
C60 C55 C61 118.(2) no
C56 C55 C61 128.(2) no
C57 C56 C55 125.(2) no
C57 C56 H56 117.60 no
C55 C56 H56 117.60 no
C56 C57 C58 118.(3) no
C56 C57 H57 121.00 no
C58 C57 H57 121.00 no
C59 C58 C57 119.(3) no
C59 C58 H58 120.30 no
C57 C58 H58 120.30 no
C60 C59 C58 121.(3) no
C60 C59 H59 119.60 no
C58 C59 H59 119.60 no
C59 C60 C55 123.(3) no
C59 C60 H60 118.40 no
C55 C60 H60 118.40 no
C55 C61 H61A 109.50 no
C55 C61 H61B 109.50 no
H61A C61 H61B 109.50 no
C55 C61 H61C 109.50 no
H61A C61 H61C 109.50 no
H61B C61 H61C 109.50 no
C63 C62 C67 126.(2) no
C63 C62 C68 125.(2) no
C67 C62 C68 109.(2) no
C62 C63 C64 116.(2) no
C62 C63 H63 122.10 no
C64 C63 H63 122.10 no
C63 C64 C65 126.(2) no
C63 C64 H64 116.80 no
C65 C64 H64 116.80 no
C66 C65 C64 110.(2) no
C66 C65 H65 125.00 no
C64 C65 H65 125.00 no
C67 C66 C65 131.(3) no
C67 C66 H66 114.30 no
C65 C66 H66 114.30 no
C66 C67 C62 110.(2) no
C66 C67 H67 124.80 no
C62 C67 H67 124.80 no
C62 C68 H68A 109.50 no
C62 C68 H68B 109.50 no
H68A C68 H68B 109.50 no
C62 C68 H68C 109.50 no
H68A C68 H68C 109.50 no
H68B C68 H68C 109.50 no

loop_
_geom_bond_atom_site_label_1
_geom_bond_atom_site_label_2
_geom_bond_distance
_geom_bond_publ_flag
Yb1 O2 2.178(8) no
Yb1 O1 2.180(7) no
Yb1 N5 2.294(9) no
Yb1 N3 2.430(9) no
Yb1 N1 2.464(9) no
Yb1 N2 2.567(10) no
Yb1 N4 2.579(9) no
Yb1 Si1 3.479(4) no
Yb1 Si2 3.496(4) no
Si1 N5 1.718(10) no
Si1 C50 1.884(15) no
Si1 C51 1.887(14) no
Si1 C49 1.893(16) no
Si2 N5 1.727(10) no
Si2 C54 1.871(17) no
Si2 C52 1.889(15) no
Si2 C53 1.895(18) no
O1 C1 1.318(14) no
O2 C25 1.307(14) no
N1 C7 1.302(14) no
N1 C8 1.417(13) no
N2 C15 1.330(15) no
N2 C16 1.367(15) no
N3 C31 1.291(14) no
N3 C32 1.431(13) no
N4 C39 1.327(16) no
N4 C40 1.372(15) no
C1 C6 1.433(16) no
C1 C2 1.440(15) no
C2 C3 1.397(18) no
C2 C17 1.530(18) no
C3 C4 1.387(19) no
C3 H3 0.9400 no
C4 C5 1.376(16) no
C4 C21 1.54(2) no
C5 C6 1.406(17) no
C5 H5 0.9400 no
C6 C7 1.440(15) no
C7 H7 0.9400 no
C8 C9 1.376(16) no
C8 C16 1.426(16) no
C9 C10 1.384(16) no
C9 H9 0.9400 no
C10 C11 1.376(19) no
C10 H10 0.9400 no
C11 C12 1.382(18) no
C11 H11 0.9400 no
C12 C16 1.420(15) no
C12 C13 1.431(18) no
C13 C14 1.34(2) no
C13 H13 0.9400 no
C14 C15 1.417(18) no
C14 H14 0.9400 no
C15 H15 0.9400 no
C17 C20 1.52(2) no
C17 C19 1.527(18) no
C17 C18 1.562(16) no
C18 H18A 0.9700 no
C18 H18B 0.9700 no
C18 H18C 0.9700 no
C19 H19A 0.9700 no
C19 H19B 0.9700 no
C19 H19C 0.9700 no
C20 H20A 0.9700 no
C20 H20B 0.9700 no
C20 H20C 0.9700 no
C21 C24 1.50(3) no
C21 C22 1.52(3) no
C21 C23 1.55(3) no
C22 H22A 0.9700 no
C22 H22B 0.9700 no
C22 H22C 0.9700 no
C23 H23A 0.9700 no
C23 H23B 0.9700 no
C23 H23C 0.9700 no
C24 H24A 0.9700 no
C24 H24B 0.9700 no
C24 H24C 0.9700 no
C25 C26 1.440(15) no
C25 C30 1.445(16) no
C26 C27 1.348(19) no
C26 C41 1.544(19) no
C27 C28 1.38(2) no
C27 H27 0.9400 no
C28 C29 1.391(18) no
C28 C45 1.52(2) no
C29 C30 1.405(17) no
C29 H29 0.9400 no
C30 C31 1.446(16) no
C31 H31 0.9400 no
C32 C33 1.375(15) no
C32 C40 1.412(16) no
C33 C34 1.407(16) no
C33 H33 0.9400 no
C34 C35 1.36(2) no
C34 H34 0.9400 no
C35 C36 1.383(19) no
C35 H35 0.9400 no
C36 C40 1.424(15) no
C36 C37 1.431(19) no
C37 C38 1.33(2) no
C37 H37 0.9400 no
C38 C39 1.412(18) no
C38 H38 0.9400 no
C39 H39 0.9400 no
C41 C43 1.51(2) no
C41 C42 1.542(17) no
C41 C44 1.548(19) no
C42 H42A 0.9700 no
C42 H42B 0.9700 no
C42 H42C 0.9700 no
C43 H43A 0.9700 no
C43 H43B 0.9700 no
C43 H43C 0.9700 no
C44 H44A 0.9700 no
C44 H44B 0.9700 no
C44 H44C 0.9700 no
C45 C48' 1.516(19) no
C45 C47 1.53(5) no
C45 C46 1.536(19) no
C45 C46' 1.54(5) no
C45 C47' 1.537(19) no
C45 C48 1.54(5) no
C46 H46A 0.9700 no
C46 H46B 0.9700 no
C46 H46C 0.9700 no
C46' H46D 0.9700 no
C46' H46E 0.9700 no
C46' H46F 0.9700 no
C47 H47A 0.9700 no
C47 H47B 0.9700 no
C47 H47C 0.9700 no
C47' H47D 0.9700 no
C47' H47E 0.9700 no
C47' H47F 0.9700 no
C48 H48A 0.9700 no
C48 H48B 0.9700 no
C48 H48C 0.9700 no
C48' H48D 0.9700 no
C48' H48E 0.9700 no
C48' H48F 0.9700 no
C49 H49A 0.9700 no
C49 H49B 0.9700 no
C49 H49C 0.9700 no
C50 H50A 0.9700 no
C50 H50B 0.9700 no
C50 H50C 0.9700 no
C51 H51A 0.9700 no
C51 H51B 0.9700 no
C51 H51C 0.9700 no
C52 H52A 0.9700 no
C52 H52B 0.9700 no
C52 H52C 0.9700 no
C53 H53A 0.9700 no
C53 H53B 0.9700 no
C53 H53C 0.9700 no
C54 H54A 0.9700 no
C54 H54B 0.9700 no
C54 H54C 0.9700 no
C55 C60 1.387(17) no
C55 C56 1.432(17) no
C55 C61 1.534(18) no
C56 C57 1.370(18) no
C56 H56 0.9400 no
C57 C58 1.383(18) no
C57 H57 0.9400 no
C58 C59 1.370(18) no
C58 H58 0.9400 no
C59 C60 1.365(17) no
C59 H59 0.9400 no
C60 H60 0.9400 no
C61 H61A 0.9700 no
C61 H61B 0.9700 no
C61 H61C 0.9700 no
C62 C63 1.368(17) no
C62 C67 1.418(17) no
C62 C68 1.489(18) no
C63 C64 1.389(17) no
C63 H63 0.9400 no
C64 C65 1.405(17) no
C64 H64 0.9400 no
C65 C66 1.397(17) no
C65 H65 0.9400 no
C66 C67 1.387(17) no
C66 H66 0.9400 no
C67 H67 0.9400 no
C68 H68A 0.9700 no
C68 H68B 0.9700 no
C68 H68C 0.9700 no
N5 H15 2.6417(127) no
N5 C39 3.281(22) no
N5 H39 2.6784(127) no

loop_
_geom_torsion_atom_site_label_1
_geom_torsion_atom_site_label_2
_geom_torsion_atom_site_label_3
_geom_torsion_atom_site_label_4
_geom_torsion
_geom_torsion_publ_flag
O2 Yb1 Si1 N5 -38.6(6) no
O1 Yb1 Si1 N5 149.2(6) no
N3 Yb1 Si1 N5 87.5(7) no
N1 Yb1 Si1 N5 -147.2(6) no
N2 Yb1 Si1 N5 -99.9(6) no
N4 Yb1 Si1 N5 72.8(6) no
Si2 Yb1 Si1 N5 -0.4(5) no
O2 Yb1 Si1 C50 20.5(9) no
O1 Yb1 Si1 C50 -151.7(9) no
N5 Yb1 Si1 C50 59.1(10) no
N3 Yb1 Si1 C50 146.6(9) no
N1 Yb1 Si1 C50 -88.1(9) no
N2 Yb1 Si1 C50 -40.8(9) no
N4 Yb1 Si1 C50 131.9(9) no
Si2 Yb1 Si1 C50 58.7(8) no
O2 Yb1 Si1 C51 -136.4(7) no
O1 Yb1 Si1 C51 51.5(7) no
N5 Yb1 Si1 C51 -97.8(8) no
N3 Yb1 Si1 C51 -10.2(8) no
N1 Yb1 Si1 C51 115.1(7) no
N2 Yb1 Si1 C51 162.3(7) no
N4 Yb1 Si1 C51 -24.9(7) no
Si2 Yb1 Si1 C51 -98.2(6) no
O2 Yb1 Si1 C49 120.5(5) no
O1 Yb1 Si1 C49 -51.7(5) no
N5 Yb1 Si1 C49 159.1(7) no
N3 Yb1 Si1 C49 -113.4(7) no
N1 Yb1 Si1 C49 11.9(5) no
N2 Yb1 Si1 C49 59.1(5) no
N4 Yb1 Si1 C49 -128.1(5) no
Si2 Yb1 Si1 C49 158.7(5) no
O2 Yb1 Si2 N5 149.9(6) no
O1 Yb1 Si2 N5 -37.8(6) no
N3 Yb1 Si2 N5 -146.2(6) no
N1 Yb1 Si2 N5 86.7(7) no
N2 Yb1 Si2 N5 74.3(6) no
N4 Yb1 Si2 N5 -100.2(6) no
Si1 Yb1 Si2 N5 0.4(5) no
O2 Yb1 Si2 C54 51.9(7) no
O1 Yb1 Si2 C54 -135.9(7) no
N5 Yb1 Si2 C54 -98.1(8) no
N3 Yb1 Si2 C54 115.7(7) no
N1 Yb1 Si2 C54 -11.4(8) no
N2 Yb1 Si2 C54 -23.8(7) no
N4 Yb1 Si2 C54 161.7(7) no
Si1 Yb1 Si2 C54 -97.7(7) no
O2 Yb1 Si2 C52 -53.0(6) no
O1 Yb1 Si2 C52 119.2(6) no
N5 Yb1 Si2 C52 157.1(8) no
N3 Yb1 Si2 C52 10.9(6) no
N1 Yb1 Si2 C52 -116.2(7) no
N2 Yb1 Si2 C52 -128.6(6) no
N4 Yb1 Si2 C52 56.9(6) no
Si1 Yb1 Si2 C52 157.5(6) no
O2 Yb1 Si2 C53 -152.(1) no
O1 Yb1 Si2 C53 20.2(10) no
N5 Yb1 Si2 C53 58.1(11) no
N3 Yb1 Si2 C53 -88.2(10) no
N1 Yb1 Si2 C53 144.8(10) no
N2 Yb1 Si2 C53 132.4(10) no
N4 Yb1 Si2 C53 -42.2(10) no
Si1 Yb1 Si2 C53 58.5(9) no
O2 Yb1 O1 C1 8.9(13) no
N5 Yb1 O1 C1 -171.(1) no
N3 Yb1 O1 C1 -28.2(10) no
N1 Yb1 O1 C1 48.3(10) no
N2 Yb1 O1 C1 102.2(10) no
N4 Yb1 O1 C1 -92.7(10) no
Si1 Yb1 O1 C1 175.9(10) no
Si2 Yb1 O1 C1 -155.3(9) no
O1 Yb1 O2 C25 7.3(13) no
N5 Yb1 O2 C25 -172.8(9) no
N3 Yb1 O2 C25 46.2(9) no
N1 Yb1 O2 C25 -30.1(10) no
N2 Yb1 O2 C25 -94.8(10) no
N4 Yb1 O2 C25 100.6(10) no
Si1 Yb1 O2 C25 -156.7(9) no
Si2 Yb1 O2 C25 174.4(10) no
O2 Yb1 N1 C7 124.6(9) no
O1 Yb1 N1 C7 -37.1(9) no
N5 Yb1 N1 C7 -128.5(9) no
N3 Yb1 N1 C7 51.0(9) no
N2 Yb1 N1 C7 -158.7(10) no
N4 Yb1 N1 C7 16.3(11) no
Si1 Yb1 N1 C7 -106.2(9) no
Si2 Yb1 N1 C7 -172.6(7) no
O2 Yb1 N1 C8 -48.6(7) no
O1 Yb1 N1 C8 149.7(8) no
N5 Yb1 N1 C8 58.3(10) no
N3 Yb1 N1 C8 -122.2(8) no
N2 Yb1 N1 C8 28.1(7) no
N4 Yb1 N1 C8 -156.9(7) no
Si1 Yb1 N1 C8 80.7(8) no
Si2 Yb1 N1 C8 14.2(11) no
O2 Yb1 N2 C15 -94.(1) no
O1 Yb1 N2 C15 116.4(10) no
N5 Yb1 N2 C15 13.3(10) no
N3 Yb1 N2 C15 -146.0(9) no
N1 Yb1 N2 C15 175.1(10) no
N4 Yb1 N2 C15 9.7(18) no
Si1 Yb1 N2 C15 38.5(9) no
Si2 Yb1 N2 C15 -11.2(10) no
O2 Yb1 N2 C16 65.9(8) no
O1 Yb1 N2 C16 -83.7(8) no
N5 Yb1 N2 C16 173.2(8) no
N3 Yb1 N2 C16 14.0(9) no
N1 Yb1 N2 C16 -25.0(7) no
N4 Yb1 N2 C16 169.6(10) no
Si1 Yb1 N2 C16 -161.6(8) no
Si2 Yb1 N2 C16 148.7(8) no
O2 Yb1 N3 C31 -36.9(9) no
O1 Yb1 N3 C31 125.0(9) no
N5 Yb1 N3 C31 -128.6(9) no
N1 Yb1 N3 C31 51.9(9) no
N2 Yb1 N3 C31 16.1(10) no
N4 Yb1 N3 C31 -157.(1) no
Si1 Yb1 N3 C31 -173.5(7) no
Si2 Yb1 N3 C31 -105.7(9) no
O2 Yb1 N3 C32 149.0(8) no
O1 Yb1 N3 C32 -49.1(7) no
N5 Yb1 N3 C32 57.3(9) no
N1 Yb1 N3 C32 -122.2(8) no
N2 Yb1 N3 C32 -158.0(7) no
N4 Yb1 N3 C32 28.9(7) no
Si1 Yb1 N3 C32 12.4(10) no
Si2 Yb1 N3 C32 80.2(7) no
O2 Yb1 N4 C39 114.6(10) no
O1 Yb1 N4 C39 -95.7(10) no
N5 Yb1 N4 C39 11.6(10) no
N3 Yb1 N4 C39 174.6(11) no
N1 Yb1 N4 C39 -147.5(10) no
N2 Yb1 N4 C39 15.2(18) no
Si1 Yb1 N4 C39 -12.9(10) no
Si2 Yb1 N4 C39 36.7(10) no
O2 Yb1 N4 C40 -85.0(8) no
O1 Yb1 N4 C40 64.7(8) no
N5 Yb1 N4 C40 172.0(8) no
N3 Yb1 N4 C40 -25.0(7) no
N1 Yb1 N4 C40 12.9(9) no
N2 Yb1 N4 C40 175.6(10) no
Si1 Yb1 N4 C40 147.5(7) no
Si2 Yb1 N4 C40 -162.9(8) no
C50 Si1 N5 Si2 38.6(9) no
C51 Si1 N5 Si2 -83.8(9) no
C49 Si1 N5 Si2 157.2(7) no
Yb1 Si1 N5 Si2 179.3(10) no
C50 Si1 N5 Yb1 -140.7(7) no
C51 Si1 N5 Yb1 96.9(8) no
C49 Si1 N5 Yb1 -22.1(8) no
C54 Si2 N5 Si1 -81.7(9) no
C52 Si2 N5 Si1 156.4(7) no
C53 Si2 N5 Si1 38.8(10) no
Yb1 Si2 N5 Si1 -179.3(10) no
C54 Si2 N5 Yb1 97.5(8) no
C52 Si2 N5 Yb1 -24.3(8) no
C53 Si2 N5 Yb1 -141.9(8) no
O2 Yb1 N5 Si1 148.4(5) no
O1 Yb1 N5 Si1 -31.7(6) no
N3 Yb1 N5 Si1 -131.0(5) no
N1 Yb1 N5 Si1 48.2(8) no
N2 Yb1 N5 Si1 75.4(5) no
N4 Yb1 N5 Si1 -105.5(6) no
Si2 Yb1 N5 Si1 179.3(10) no
O2 Yb1 N5 Si2 -30.9(6) no
O1 Yb1 N5 Si2 149.0(5) no
N3 Yb1 N5 Si2 49.7(8) no
N1 Yb1 N5 Si2 -131.1(5) no
N2 Yb1 N5 Si2 -103.8(6) no
N4 Yb1 N5 Si2 75.2(5) no
Si1 Yb1 N5 Si2 -179.3(10) no
Yb1 O1 C1 C6 -33.3(15) no
Yb1 O1 C1 C2 151.3(8) no
O1 C1 C2 C3 -171.5(10) no
C6 C1 C2 C3 13.0(15) no
O1 C1 C2 C17 10.3(17) no
C6 C1 C2 C17 -165.1(10) no
C1 C2 C3 C4 -5.6(18) no
C17 C2 C3 C4 172.5(12) no
C2 C3 C4 C5 -4.9(19) no
C2 C3 C4 C21 176.3(12) no
C3 C4 C5 C6 7.4(17) no
C21 C4 C5 C6 -173.8(11) no
C4 C5 C6 C1 0.5(17) no
C4 C5 C6 C7 -171.4(11) no
O1 C1 C6 C5 173.4(10) no
C2 C1 C6 C5 -11.0(16) no
O1 C1 C6 C7 -15.2(16) no
C2 C1 C6 C7 160.4(10) no
C8 N1 C7 C6 -169.5(10) no
Yb1 N1 C7 C6 17.5(16) no
C5 C6 C7 N1 -169.5(11) no
C1 C6 C7 N1 18.7(18) no
C7 N1 C8 C9 -22.8(17) no
Yb1 N1 C8 C9 150.7(10) no
C7 N1 C8 C16 156.5(10) no
Yb1 N1 C8 C16 -30.0(12) no
N1 C8 C9 C10 176.2(11) no
C16 C8 C9 C10 -3.0(18) no
C8 C9 C10 C11 0.(2) no
C9 C10 C11 C12 1.(2) no
C10 C11 C12 C16 0.5(18) no
C10 C11 C12 C13 180.0(12) no
C11 C12 C13 C14 -178.1(13) no
C16 C12 C13 C14 1.4(18) no
C12 C13 C14 C15 2.(2) no
C16 N2 C15 C14 2.1(18) no
Yb1 N2 C15 C14 161.5(10) no
C13 C14 C15 N2 -4.(2) no
C15 N2 C16 C12 1.5(17) no
Yb1 N2 C16 C12 -159.7(8) no
C15 N2 C16 C8 -178.8(10) no
Yb1 N2 C16 C8 20.0(12) no
C11 C12 C16 N2 176.3(11) no
C13 C12 C16 N2 -3.2(17) no
C11 C12 C16 C8 -3.4(17) no
C13 C12 C16 C8 177.1(10) no
C9 C8 C16 N2 -175.1(10) no
N1 C8 C16 N2 5.6(14) no
C9 C8 C16 C12 4.6(16) no
N1 C8 C16 C12 -174.7(10) no
C3 C2 C17 C20 116.4(14) no
C1 C2 C17 C20 -65.6(15) no
C3 C2 C17 C19 -121.4(13) no
C1 C2 C17 C19 56.6(15) no
C3 C2 C17 C18 -3.9(17) no
C1 C2 C17 C18 174.1(11) no
C5 C4 C21 C24 -18.(2) no
C3 C4 C21 C24 160.5(15) no
C5 C4 C21 C22 102.2(17) no
C3 C4 C21 C22 -79.1(18) no
C5 C4 C21 C23 -141.1(15) no
C3 C4 C21 C23 38.(2) no
Yb1 O2 C25 C26 152.7(8) no
Yb1 O2 C25 C30 -29.2(15) no
O2 C25 C26 C27 -171.4(11) no
C30 C25 C26 C27 10.4(16) no
O2 C25 C26 C41 14.3(17) no
C30 C25 C26 C41 -163.8(10) no
C25 C26 C27 C28 -2.(2) no
C41 C26 C27 C28 172.4(13) no
C26 C27 C28 C29 -7.(2) no
C26 C27 C28 C45 175.0(14) no
C27 C28 C29 C30 7.6(19) no
C45 C28 C29 C30 -174.7(13) no
C28 C29 C30 C25 1.0(18) no
C28 C29 C30 C31 -168.8(11) no
O2 C25 C30 C29 171.8(10) no
C26 C25 C30 C29 -10.0(15) no
O2 C25 C30 C31 -18.7(16) no
C26 C25 C30 C31 159.5(10) no
C32 N3 C31 C30 -169.5(10) no
Yb1 N3 C31 C30 16.3(15) no
C29 C30 C31 N3 -169.0(11) no
C25 C30 C31 N3 21.4(17) no
C31 N3 C32 C33 -25.6(16) no
Yb1 N3 C32 C33 148.9(10) no
C31 N3 C32 C40 154.1(10) no
Yb1 N3 C32 C40 -31.3(11) no
C40 C32 C33 C34 -3.8(17) no
N3 C32 C33 C34 176.0(11) no
C32 C33 C34 C35 0.(2) no
C33 C34 C35 C36 1.(2) no
C34 C35 C36 C40 0.9(19) no
C34 C35 C36 C37 -179.8(13) no
C35 C36 C37 C38 -176.8(14) no
C40 C36 C37 C38 3.(2) no
C36 C37 C38 C39 1.(2) no
C40 N4 C39 C38 2.2(19) no
Yb1 N4 C39 C38 162.2(11) no
C37 C38 C39 N4 -4.(2) no
C39 N4 C40 C32 -178.6(11) no
Yb1 N4 C40 C32 19.4(12) no
C39 N4 C40 C36 1.7(17) no
Yb1 N4 C40 C36 -160.3(9) no
C33 C32 C40 N4 -174.(1) no
N3 C32 C40 N4 6.2(14) no
C33 C32 C40 C36 5.6(16) no
N3 C32 C40 C36 -174.2(10) no
C35 C36 C40 N4 175.4(11) no
C37 C36 C40 N4 -4.0(17) no
C35 C36 C40 C32 -4.3(17) no
C37 C36 C40 C32 176.3(11) no
C27 C26 C41 C43 -121.2(13) no
C25 C26 C41 C43 53.0(15) no
C27 C26 C41 C42 -0.7(17) no
C25 C26 C41 C42 173.5(11) no
C27 C26 C41 C44 118.0(14) no
C25 C26 C41 C44 -67.8(15) no
C27 C28 C45 C48' 14.(3) no
C29 C28 C45 C48' -164.(2) no
C27 C28 C45 C47 179.(2) no
C29 C28 C45 C47 2.(3) no
C27 C28 C45 C46 -56.(3) no
C29 C28 C45 C46 126.(3) no
C27 C28 C45 C46' -99.(3) no
C29 C28 C45 C46' 83.(3) no
C27 C28 C45 C47' 129.(3) no
C29 C28 C45 C47' -48.(3) no
C27 C28 C45 C48 64.(3) no
C29 C28 C45 C48 -113.(3) no
C60 C55 C56 C57 8.(4) no
C61 C55 C56 C57 173.(3) no
C55 C56 C57 C58 -3.(4) no
C56 C57 C58 C59 2.(5) no
C57 C58 C59 C60 -8.(5) no
C58 C59 C60 C55 15.(4) no
C56 C55 C60 C59 -14.(4) no
C61 C55 C60 C59 180.(3) no
C67 C62 C63 C64 2.(4) no
C68 C62 C63 C64 -174.(3) no
C62 C63 C64 C65 -1.(4) no
C63 C64 C65 C66 -1.(4) no
C64 C65 C66 C67 3.(4) no
C65 C66 C67 C62 -3.(4) no
C63 C62 C67 C66 0.(4) no
C68 C62 C67 C66 176.(2) no
